data_7222417
loop_
_publ_author_name
'Belik, A.A.'
'Izumi, F.'
'Ikeda, T.'
'Malakho, A.P.'
'Lazoryak, B.I.'

_publ_section_title
;
 Strontium phosphates with beta-(Ca3 (P O4)2)-type structures: Sr9 Ni Li
 (P O4)7, Sr9.04 Ni1.02 Na0.88 (P O4)7 and Sr9.08 Ni1.04 K0.76 (P O4)7
;
_journal_name_full 'Journal of Materials Chemistry'
_journal_page_first 3803
_journal_page_last 3808
_journal_volume 12
_journal_year 2002
_chemical_formula_sum 'Na0.88 Ni1.02 O28 P7 Sr9.04'
_chemical_name_systematic 'Sr9.04 Ni1.02 Na0.88 (P O4)7'
_space_group_IT_number 161
_symmetry_space_group_name_Hall 'R 3 -2"c'
_symmetry_space_group_name_H-M 'R 3 c :H'
_cell_angle_alpha 90
_cell_angle_beta 90
_cell_angle_gamma 120
_cell_formula_units_Z 6
_cell_length_a 10.6755
_cell_length_b 10.6755
_cell_length_c 38.9339
_cell_volume 3842.687
_citation_journal_id_ASTM JMACEP
_cod_data_source_file Belik_JMACEP_2002_381.cif
_cod_data_source_block Na0.88Ni1.02O28P7Sr9.04
_cod_database_code 7222417

loop_
_symmetry_equiv_pos_as_xyz
x,y,z
-y,x-y,z
-x+y,-x,z
-y,-x,z+1/2
x,x-y,z+1/2
-x+y,y,z+1/2
x+2/3,y+1/3,z+1/3
-y+2/3,x-y+1/3,z+1/3
-x+y+2/3,-x+1/3,z+1/3
-y+2/3,-x+1/3,z+5/6
x+2/3,x-y+1/3,z+5/6
-x+y+2/3,y+1/3,z+5/6
x+1/3,y+2/3,z+2/3
-y+1/3,x-y+2/3,z+2/3
-x+y+1/3,-x+2/3,z+2/3
-y+1/3,-x+2/3,z+7/6
x+1/3,x-y+2/3,z+7/6
-x+y+1/3,y+2/3,z+7/6

loop_
_atom_site_label
_atom_site_type_symbol
_atom_site_fract_x
_atom_site_fract_y
_atom_site_fract_z
_atom_site_occupancy
_atom_site_U_iso_or_equiv
O2 O-2 0.0102 0.8695 0.2524 1 0.0
Sr3 Sr+2 0.1305 0.27421 0.32453 1 0.0
O4 O-2 0.7403 0.7576 0.118 1 0.0
O3 O-2 0.7503 0.9054 0.1711 1 0.0
O1 O-2 0 0 0.3035 1 0.0
O10 O-2 0.6216 0.8194 0.9915 1 0.0
P2 P+5 0.6848 0.851 0.13405 1 0.0
Sr4 Sr+2 0 0 0.1851 0.04 0.0
Ni1 Ni+2 0 0 0.1851 0.02 0.0
O7 O-2 0.6073 0.9445 0.0442 1 0.0
O5 O-2 0.7229 0.9916 0.1137 1 0.0
P1 P+5 0 0 0.26323 1 0.0
O9 O-2 0.8245 0.9212 0.0361 1 0.0
O8 O-2 0.5889 0.6929 0.0482 1 0.0
Sr1 Sr+2 0.72855 0.8581 0.43194 1 0.0
Ni2 Ni+2 0 0 0 1 0.0
P3 P+5 0.6596 0.8442 0.02946 1 0.0
Na1 Na+1 0 0 0.1851 0.88 0.0
Sr2 Sr+2 0.61747 0.8187 0.22915 1 0.0
O6 O-2 0.5126 0.7543 0.1346 1 0.0
